data_7006994
loop_
_publ_author_name
'Mareque Rivas, Juan C.'
'Hinchley, Sarah L.'
'Metteau, Laurent'
'Parsons, Simon'

_publ_section_title
;
 The strength of hydrogen bonding to metal-bound ligands can contribute
 to changes in the redox behaviour of metal centres.
;
_journal_issue 19
_journal_name_full 'Dalton transactions (Cambridge, England : 2003)'
_journal_page_first 2316
_journal_page_last 2322
_journal_paper_doi 10.1039/b516234c
_journal_year 2006
_chemical_compound_source ' L. Matteau reation LM123c '
_chemical_formula_moiety 'C33 H45 Cl Cu N7 O3'
_chemical_formula_sum 'C33 H45 Cl Cu N7 O3'
_chemical_formula_weight 686.75
_chemical_name_systematic
;
?
;
_space_group_IT_number 19
_symmetry_cell_setting orthorhombic
_symmetry_space_group_name_Hall 'P 2ac 2ab'
_symmetry_space_group_name_H-M 'P 21 21 21'
_atom_sites_solution_hydrogens mixed
_atom_sites_solution_primary direct
_atom_sites_solution_secondary difmap
_audit_creation_date 05-10-19
_audit_creation_method SHELXL-97
_cell_angle_alpha 90.00
_cell_angle_beta 90.00
_cell_angle_gamma 90.00
_cell_formula_units_Z 4
_cell_length_a 10.1526(2)
_cell_length_b 18.4259(3)
_cell_length_c 18.6888(3)
_cell_measurement_reflns_used 6902
_cell_measurement_temperature 150(2)
_cell_measurement_theta_max 29.5
_cell_measurement_theta_min 2.5
_cell_volume 3496.13(11)
_computing_cell_refinement Saint
_computing_data_collection Smart
_computing_data_reduction Saint
_computing_molecular_graphics XP
_computing_publication_material 'XCIF, PLATON'
_computing_structure_refinement 'SHELXL-97 (Sheldrick, 1997)'
_computing_structure_solution 'SHELXS-97 (Sheldrick, 1990)'
_diffrn_ambient_temperature 150(2)
_diffrn_measured_fraction_theta_full 0.998
_diffrn_measured_fraction_theta_max 0.998
_diffrn_measurement_device_type 'Bruker Smart Apex CCD'
_diffrn_measurement_method 'Omega and phi'
_diffrn_radiation_monochromator graphite
_diffrn_radiation_source 'fine-focus sealed tube'
_diffrn_radiation_type MoK\a
_diffrn_radiation_wavelength 0.71073
_diffrn_reflns_av_R_equivalents 0.0579
_diffrn_reflns_av_sigmaI/netI 0.0460
_diffrn_reflns_limit_h_max 13
_diffrn_reflns_limit_h_min -14
_diffrn_reflns_limit_k_max 26
_diffrn_reflns_limit_k_min -26
_diffrn_reflns_limit_l_max 26
_diffrn_reflns_limit_l_min -26
_diffrn_reflns_number 61509
_diffrn_reflns_theta_full 30.51
_diffrn_reflns_theta_max 30.51
_diffrn_reflns_theta_min 2.18
_exptl_absorpt_coefficient_mu 0.744
_exptl_absorpt_correction_T_max 0.840
_exptl_absorpt_correction_T_min 0.690
_exptl_absorpt_correction_type multi-scan
_exptl_absorpt_process_details Sadabs
_exptl_crystal_colour yellow
_exptl_crystal_density_diffrn 1.305
_exptl_crystal_density_method 'not measured'
_exptl_crystal_description block
_exptl_crystal_F_000 1448
_exptl_crystal_recrystallization_method
;
Slow evaporation of MeCN soln.
;
_exptl_crystal_size_max 0.37
_exptl_crystal_size_mid 0.34
_exptl_crystal_size_min 0.25
_refine_diff_density_max 1.210
_refine_diff_density_min -1.267
_refine_diff_density_rms 0.069
_refine_ls_abs_structure_details 'Flack H D (1983), Acta Cryst. A39, 876-881'
_refine_ls_abs_structure_Flack 0.015(11)
_refine_ls_extinction_method none
_refine_ls_goodness_of_fit_ref 1.072
_refine_ls_hydrogen_treatment riding/refall
_refine_ls_matrix_type full
_refine_ls_number_parameters 419
_refine_ls_number_reflns 10656
_refine_ls_number_restraints 0
_refine_ls_restrained_S_all 1.072
_refine_ls_R_factor_all 0.0664
_refine_ls_R_factor_gt 0.0555
_refine_ls_shift/su_max 0.004
_refine_ls_shift/su_mean 0.000
_refine_ls_structure_factor_coef Fsqd
_refine_ls_weighting_details 'calc w=1/[\s^2^(Fo^2^)+(0.0504P)^2^+2.0052P] where P=(Fo^2^+2Fc^2^)/3'
_refine_ls_weighting_scheme calc
_refine_ls_wR_factor_gt 0.1184
_refine_ls_wR_factor_ref 0.1230
_reflns_number_gt 9242
_reflns_number_total 10656
_reflns_threshold_expression >2sigma(I)
_cod_data_source_file b516234c.txt
_cod_data_source_block jm0505
_cod_depositor_comments
;
The following automatic conversions were performed:
'_symmetry_cell_setting' value 'Orthorhombic' changed to 'orthorhombic'
according to '/home/saulius/struct/CIF-dictionaries/cif_core.dic'
dictionary named 'cif_core.dic' version 2.4.1 from
2010-06-29.

'_exptl_absorpt_correction_type' value 'Multiscan' changed to
'multi-scan' according to
'/home/saulius/struct/CIF-dictionaries/cif_core.dic' dictionary named
'cif_core.dic' version 2.4.1 from 2010-06-29.

Automatic conversion script
Id: cif_fix_enum 1527 2010-12-29 10:47:43Z saulius 

The following automatic conversions were performed:

'_atom_sites_solution_hydrogens' value 'geom/difmap' was changed to
'mixed'.

Automatic conversion script
Id: cif_fix_values 6452 2018-10-05 10:23:21Z andrius 
;
_cod_original_sg_symbol_H-M P212121
_cod_database_code 7006994

loop_
_symmetry_equiv_pos_as_xyz
'x, y, z'
'-x+1/2, -y, z+1/2'
'-x, y+1/2, -z+1/2'
'x+1/2, -y+1/2, -z'

loop_
_atom_site_label
_atom_site_type_symbol
_atom_site_fract_x
_atom_site_fract_y
_atom_site_fract_z
_atom_site_U_iso_or_equiv
_atom_site_adp_type
_atom_site_occupancy
_atom_site_symmetry_multiplicity
_atom_site_calc_flag
_atom_site_refinement_flags
_atom_site_disorder_assembly
_atom_site_disorder_group
Cu Cu 0.66747(5) 0.41482(2) 0.88481(2) 0.04712(13) Uani 1 1 d . . .
Cl1 Cl 0.76238(6) 0.48164(3) 0.96947(3) 0.02312(11) Uani 1 1 d . . .
N1 N 0.6085(2) 0.33615(11) 0.80731(10) 0.0217(4) Uani 1 1 d . . .
C1 C 0.4752(3) 0.35844(14) 0.78595(14) 0.0271(5) Uani 1 1 d . . .
H1A H 0.4118 0.3417 0.8226 0.032 Uiso 1 1 calc R . .
H1B H 0.4524 0.3343 0.7403 0.032 Uiso 1 1 calc R . .
N2 N 0.5376(2) 0.48140(12) 0.81799(11) 0.0281(4) Uani 1 1 d . . .
C2 C 0.4612(3) 0.43929(14) 0.77680(13) 0.0265(5) Uani 1 1 d . . .
C3 C 0.3653(3) 0.46684(17) 0.73175(15) 0.0352(6) Uani 1 1 d . . .
H3A H 0.3149 0.4355 0.7021 0.042 Uiso 1 1 calc R . .
C4 C 0.3443(3) 0.54086(17) 0.73082(16) 0.0383(6) Uani 1 1 d . . .
H4A H 0.2779 0.5611 0.7011 0.046 Uiso 1 1 calc R . .
C5 C 0.4204(3) 0.58518(16) 0.77330(15) 0.0351(6) Uani 1 1 d . . .
H5A H 0.4068 0.6362 0.7736 0.042 Uiso 1 1 calc R . .
C6 C 0.5177(3) 0.55390(14) 0.81580(14) 0.0297(5) Uani 1 1 d . . .
N7 N 0.5984(3) 0.59429(12) 0.86126(14) 0.0344(5) Uani 1 1 d . . .
O8 O 0.5652(4) 0.70677(13) 0.81661(17) 0.0829(12) Uani 1 1 d . . .
C9 C 0.6899(3) 0.69996(14) 0.92548(16) 0.0361(6) Uani 1 1 d . . .
C10C C 0.8303(4) 0.67137(16) 0.92616(19) 0.0453(7) Uani 1 1 d . . .
H10A H 0.8291 0.6185 0.9321 0.068 Uiso 1 1 calc R . .
H10B H 0.8788 0.6934 0.9660 0.068 Uiso 1 1 calc R . .
H10C H 0.8736 0.6837 0.8809 0.068 Uiso 1 1 calc R . .
C10A C 0.6203(5) 0.6800(2) 0.9953(2) 0.0574(10) Uani 1 1 d . . .
H10D H 0.6183 0.6271 1.0005 0.086 Uiso 1 1 calc R . .
H10E H 0.5299 0.6987 0.9944 0.086 Uiso 1 1 calc R . .
H10F H 0.6679 0.7014 1.0357 0.086 Uiso 1 1 calc R . .
C10B C 0.6938(4) 0.78311(16) 0.9169(2) 0.0551(10) Uani 1 1 d . . .
H10G H 0.7430 0.8045 0.9567 0.083 Uiso 1 1 calc R . .
H10H H 0.6037 0.8022 0.9168 0.083 Uiso 1 1 calc R . .
H10I H 0.7371 0.7955 0.8716 0.083 Uiso 1 1 calc R . .
C11 C 0.6984(3) 0.33629(14) 0.74497(13) 0.0274(5) Uani 1 1 d . . .
H11A H 0.6902 0.3831 0.7193 0.033 Uiso 1 1 calc R . .
H11B H 0.6725 0.2970 0.7116 0.033 Uiso 1 1 calc R . .
C12 C 0.8394(3) 0.32543(13) 0.76751(13) 0.0260(5) Uani 1 1 d . . .
N12 N 0.8823(2) 0.37007(11) 0.81909(11) 0.0235(4) Uani 1 1 d . . .
C13 C 0.9194(3) 0.27360(16) 0.73621(15) 0.0342(6) Uani 1 1 d . . .
H13A H 0.8866 0.2427 0.6996 0.041 Uiso 1 1 calc R . .
C14 C 1.0478(3) 0.26785(17) 0.75949(18) 0.0404(7) Uani 1 1 d . . .
H14A H 1.1044 0.2326 0.7388 0.049 Uiso 1 1 calc R . .
C15 C 1.0944(3) 0.31272(16) 0.81232(17) 0.0376(7) Uani 1 1 d . . .
H15A H 1.1825 0.3090 0.8290 0.045 Uiso 1 1 calc R . .
C16 C 1.0073(3) 0.36436(14) 0.84095(13) 0.0267(5) Uani 1 1 d . . .
N17 N 1.0428(2) 0.41469(13) 0.89279(12) 0.0279(4) Uani 1 1 d . . .
O18 O 1.2611(2) 0.39123(15) 0.90372(15) 0.0589(7) Uani 1 1 d . . .
C18 C 1.1673(3) 0.42845(16) 0.91940(14) 0.0329(6) Uani 1 1 d . . .
C19 C 1.1784(3) 0.49378(16) 0.96890(15) 0.0339(6) Uani 1 1 d . . .
C20C C 1.1211(4) 0.56067(18) 0.9324(2) 0.0514(9) Uani 1 1 d . . .
H20A H 1.0276 0.5526 0.9223 0.077 Uiso 1 1 calc R . .
H20B H 1.1683 0.5697 0.8875 0.077 Uiso 1 1 calc R . .
H20C H 1.1307 0.6028 0.9640 0.077 Uiso 1 1 calc R . .
C20B C 1.3247(3) 0.5070(2) 0.9847(2) 0.0574(10) Uani 1 1 d . . .
H20D H 1.3714 0.5169 0.9398 0.086 Uiso 1 1 calc R . .
H20E H 1.3624 0.4638 1.0074 0.086 Uiso 1 1 calc R . .
H20F H 1.3338 0.5487 1.0168 0.086 Uiso 1 1 calc R . .
C20A C 1.1051(4) 0.4784(3) 1.03864(18) 0.0610(11) Uani 1 1 d . . .
H20G H 1.0116 0.4703 1.0284 0.092 Uiso 1 1 calc R . .
H20H H 1.1145 0.5200 1.0709 0.092 Uiso 1 1 calc R . .
H20I H 1.1423 0.4351 1.0614 0.092 Uiso 1 1 calc R . .
C21 C 0.6034(3) 0.26305(12) 0.83952(13) 0.0227(5) Uani 1 1 d . . .
H21A H 0.6941 0.2444 0.8459 0.027 Uiso 1 1 calc R . .
H21B H 0.5562 0.2297 0.8068 0.027 Uiso 1 1 calc R . .
N22 N 0.56618(19) 0.31948(11) 0.95529(10) 0.0212(4) Uani 1 1 d . . .
C22 C 0.5342(2) 0.26442(12) 0.91116(13) 0.0215(4) Uani 1 1 d . . .
C23 C 0.4461(3) 0.21090(14) 0.92906(15) 0.0306(5) Uani 1 1 d . . .
H23A H 0.4249 0.1734 0.8961 0.037 Uiso 1 1 calc R . .
C24 C 0.3887(3) 0.21286(16) 0.99629(17) 0.0347(6) Uani 1 1 d . . .
H24A H 0.3279 0.1762 1.0101 0.042 Uiso 1 1 calc R . .
C25 C 0.4198(3) 0.26786(14) 1.04289(14) 0.0299(5) Uani 1 1 d . . .
H25A H 0.3810 0.2702 1.0891 0.036 Uiso 1 1 calc R . .
C26 C 0.5107(2) 0.32049(13) 1.02039(13) 0.0238(5) Uani 1 1 d . . .
N27 N 0.5568(2) 0.37584(12) 1.06479(11) 0.0253(4) Uani 1 1 d . . .
O28 O 0.4072(2) 0.37041(12) 1.15542(11) 0.0405(5) Uani 1 1 d . . .
C28 C 0.5084(3) 0.39572(13) 1.13106(13) 0.0279(5) Uani 1 1 d . . .
C29 C 0.5889(3) 0.45355(14) 1.17138(13) 0.0292(5) Uani 1 1 d . . .
C30C C 0.7371(3) 0.43811(17) 1.16761(15) 0.0372(6) Uani 1 1 d . . .
H30A H 0.7851 0.4758 1.1939 0.056 Uiso 1 1 calc R . .
H30B H 0.7656 0.4381 1.1175 0.056 Uiso 1 1 calc R . .
H30C H 0.7555 0.3906 1.1890 0.056 Uiso 1 1 calc R . .
C30B C 0.5460(4) 0.45274(18) 1.25005(14) 0.0425(8) Uani 1 1 d . . .
H30D H 0.5963 0.4892 1.2767 0.064 Uiso 1 1 calc R . .
H30E H 0.5626 0.4046 1.2705 0.064 Uiso 1 1 calc R . .
H30F H 0.4518 0.4639 1.2532 0.064 Uiso 1 1 calc R . .
C30A C 0.5578(3) 0.52729(15) 1.13835(15) 0.0364(6) Uani 1 1 d . . .
H30G H 0.6078 0.5651 1.1633 0.055 Uiso 1 1 calc R . .
H30H H 0.4633 0.5372 1.1429 0.055 Uiso 1 1 calc R . .
H30I H 0.5823 0.5270 1.0876 0.055 Uiso 1 1 calc R . .
C8 C 0.6130(4) 0.66838(15) 0.86257(18) 0.0427(7) Uani 1 1 d . . .
H27N H 0.622(3) 0.4022(18) 1.0489(17) 0.032(8) Uiso 1 1 d . . .
H17N H 0.986(3) 0.4369(15) 0.9070(14) 0.014(7) Uiso 1 1 d . . .
H7N H 0.637(4) 0.572(2) 0.8882(19) 0.040(10) Uiso 1 1 d . . .

loop_
_atom_site_aniso_label
_atom_site_aniso_U_11
_atom_site_aniso_U_22
_atom_site_aniso_U_33
_atom_site_aniso_U_23
_atom_site_aniso_U_13
_atom_site_aniso_U_12
Cu 0.0675(3) 0.02404(15) 0.0498(2) -0.01163(16) -0.0370(2) 0.00724(19)
Cl1 0.0263(3) 0.0204(2) 0.0226(2) -0.0025(2) -0.0016(2) -0.0026(2)
N1 0.0243(10) 0.0211(9) 0.0196(9) 0.0008(7) -0.0002(7) 0.0001(8)
C1 0.0273(12) 0.0262(12) 0.0277(12) -0.0043(10) -0.0068(9) -0.0011(10)
N2 0.0353(11) 0.0209(9) 0.0281(10) 0.0008(9) -0.0079(9) 0.0011(9)
C2 0.0289(12) 0.0286(12) 0.0221(10) 0.0022(9) -0.0034(9) 0.0019(10)
C3 0.0349(15) 0.0399(15) 0.0310(13) 0.0023(11) -0.0109(11) 0.0008(12)
C4 0.0375(15) 0.0429(15) 0.0346(14) 0.0121(12) -0.0093(12) 0.0059(14)
C5 0.0423(15) 0.0293(12) 0.0337(13) 0.0106(12) -0.0017(11) 0.0082(13)
C6 0.0378(14) 0.0241(12) 0.0271(12) 0.0057(10) -0.0017(10) 0.0038(11)
N7 0.0477(14) 0.0185(10) 0.0371(13) 0.0041(9) -0.0113(11) 0.0030(10)
O8 0.142(3) 0.0241(11) 0.083(2) 0.0156(12) -0.062(2) -0.0069(15)
C9 0.0530(18) 0.0180(11) 0.0373(14) -0.0021(10) -0.0027(13) 0.0027(12)
C10C 0.0504(19) 0.0287(13) 0.0569(19) -0.0006(13) -0.0035(16) -0.0049(15)
C10A 0.082(3) 0.0434(18) 0.0471(19) -0.0133(16) 0.0191(19) -0.0017(19)
C10B 0.076(3) 0.0210(12) 0.068(2) -0.0065(14) -0.009(2) 0.0016(15)
C11 0.0334(13) 0.0285(12) 0.0205(11) -0.0027(9) 0.0006(9) -0.0022(10)
C12 0.0320(12) 0.0238(10) 0.0220(10) 0.0012(9) 0.0056(10) -0.0024(11)
N12 0.0276(10) 0.0216(9) 0.0212(9) -0.0005(8) 0.0024(8) 0.0004(8)
C13 0.0409(15) 0.0306(13) 0.0311(13) -0.0126(11) 0.0080(11) -0.0030(12)
C14 0.0372(15) 0.0336(14) 0.0506(17) -0.0133(13) 0.0159(13) 0.0040(13)
C15 0.0258(13) 0.0343(14) 0.0526(18) -0.0088(13) 0.0068(12) 0.0018(12)
C16 0.0291(13) 0.0238(11) 0.0272(11) -0.0004(10) 0.0043(10) -0.0004(10)
N17 0.0202(10) 0.0299(10) 0.0335(11) -0.0051(10) -0.0016(8) 0.0071(9)
O18 0.0280(11) 0.0701(17) 0.0786(18) -0.0317(14) -0.0086(11) 0.0140(12)
C18 0.0282(13) 0.0387(14) 0.0318(13) -0.0037(11) -0.0051(10) 0.0024(12)
C19 0.0248(12) 0.0436(15) 0.0333(12) -0.0062(12) -0.0066(11) 0.0004(11)
C20C 0.064(2) 0.0348(15) 0.055(2) -0.0121(15) -0.0245(17) 0.0023(16)
C20B 0.0326(16) 0.070(2) 0.070(2) -0.0229(19) -0.0181(16) 0.0002(17)
C20A 0.063(2) 0.089(3) 0.0308(15) -0.0117(19) -0.0004(15) -0.019(2)
C21 0.0278(12) 0.0168(10) 0.0236(11) -0.0037(8) 0.0007(9) -0.0017(9)
N22 0.0200(9) 0.0207(9) 0.0230(9) -0.0026(7) 0.0006(7) -0.0032(8)
C22 0.0199(11) 0.0175(10) 0.0272(11) -0.0007(9) -0.0020(9) 0.0007(9)
C23 0.0339(14) 0.0228(11) 0.0351(13) -0.0049(10) -0.0014(11) -0.0098(11)
C24 0.0303(13) 0.0289(13) 0.0450(15) 0.0033(12) 0.0069(12) -0.0121(11)
C25 0.0305(12) 0.0274(12) 0.0318(13) 0.0025(10) 0.0091(10) -0.0042(11)
C26 0.0239(11) 0.0213(10) 0.0264(11) -0.0001(9) 0.0019(9) 0.0015(9)
N27 0.0290(11) 0.0240(10) 0.0229(10) -0.0045(8) 0.0066(8) -0.0050(9)
O28 0.0453(12) 0.0372(11) 0.0390(11) -0.0070(9) 0.0216(9) -0.0039(10)
C28 0.0367(14) 0.0233(11) 0.0237(11) -0.0016(9) 0.0073(10) 0.0068(10)
C29 0.0397(14) 0.0262(12) 0.0218(11) -0.0036(9) 0.0046(10) 0.0043(11)
C30C 0.0390(15) 0.0429(15) 0.0295(12) -0.0109(11) -0.0072(11) 0.0054(13)
C30B 0.067(2) 0.0402(16) 0.0202(12) -0.0054(11) 0.0085(13) 0.0077(16)
C30A 0.0507(17) 0.0249(12) 0.0335(14) -0.0058(11) -0.0058(12) 0.0029(12)
C8 0.060(2) 0.0189(11) 0.0493(18) 0.0002(12) -0.0089(15) 0.0036(13)

loop_
_atom_type_symbol
_atom_type_description
_atom_type_scat_dispersion_real
_atom_type_scat_dispersion_imag
_atom_type_scat_source
C C 0.0033 0.0016 'International Tables Vol C Tables 4.2.6.8 and 6.1.1.4'
H H 0.0000 0.0000 'International Tables Vol C Tables 4.2.6.8 and 6.1.1.4'
N N 0.0061 0.0033 'International Tables Vol C Tables 4.2.6.8 and 6.1.1.4'
Cl Cl 0.1484 0.1585 'International Tables Vol C Tables 4.2.6.8 and 6.1.1.4'
Cu Cu 0.3201 1.2651 'International Tables Vol C Tables 4.2.6.8 and 6.1.1.4'
O O 0.0106 0.0060 'International Tables Vol C Tables 4.2.6.8 and 6.1.1.4'

loop_
_geom_angle_atom_site_label_1
_geom_angle_atom_site_label_2
_geom_angle_atom_site_label_3
_geom_angle
_geom_angle_site_symmetry_1
_geom_angle_site_symmetry_3
_geom_angle_publ_flag
N1 Cu N2 79.91(8) . . ?
N1 Cu Cl1 168.50(6) . . ?
N2 Cu Cl1 110.86(6) . . ?
N1 Cu N22 75.98(7) . . ?
N2 Cu N22 117.39(8) . . ?
Cl1 Cu N22 101.44(5) . . ?
C1 N1 C21 109.5(2) . . ?
C1 N1 C11 110.69(19) . . ?
C21 N1 C11 110.14(19) . . ?
C1 N1 Cu 104.64(15) . . ?
C21 N1 Cu 110.66(14) . . ?
C11 N1 Cu 111.11(15) . . ?
N1 C1 C2 113.2(2) . . ?
C2 N2 C6 117.9(2) . . ?
C2 N2 Cu 110.58(17) . . ?
C6 N2 Cu 131.34(18) . . ?
N2 C2 C3 123.0(2) . . ?
N2 C2 C1 116.9(2) . . ?
C3 C2 C1 119.9(2) . . ?
C4 C3 C2 118.6(3) . . ?
C5 C4 C3 119.5(3) . . ?
C4 C5 C6 118.8(3) . . ?
N2 C6 C5 122.2(3) . . ?
N2 C6 N7 114.9(2) . . ?
C5 C6 N7 122.9(3) . . ?
C8 N7 C6 127.2(3) . . ?
C10C C9 C8 110.7(3) . . ?
C10C C9 C10A 110.1(3) . . ?
C8 C9 C10A 109.2(3) . . ?
C10C C9 C10B 108.7(3) . . ?
C8 C9 C10B 108.2(3) . . ?
C10A C9 C10B 109.9(3) . . ?
N1 C11 C12 111.4(2) . . ?
N12 C12 C13 122.5(3) . . ?
N12 C12 C11 115.4(2) . . ?
C13 C12 C11 122.1(2) . . ?
C16 N12 C12 118.7(2) . . ?
C14 C13 C12 118.3(3) . . ?
C15 C14 C13 120.5(3) . . ?
C14 C15 C16 117.7(3) . . ?
N12 C16 N17 114.0(2) . . ?
N12 C16 C15 122.3(2) . . ?
N17 C16 C15 123.7(3) . . ?
C18 N17 C16 127.6(2) . . ?
O18 C18 N17 122.0(3) . . ?
O18 C18 C19 122.5(3) . . ?
N17 C18 C19 115.5(2) . . ?
C18 C19 C20C 109.8(2) . . ?
C18 C19 C20A 109.6(3) . . ?
C20C C19 C20A 110.2(3) . . ?
C18 C19 C20B 108.3(2) . . ?
C20C C19 C20B 109.1(3) . . ?
C20A C19 C20B 109.7(3) . . ?
N1 C21 C22 111.24(19) . . ?
C26 N22 C22 117.7(2) . . ?
C26 N22 Cu 131.38(16) . . ?
C22 N22 Cu 108.37(15) . . ?
N22 C22 C23 123.3(2) . . ?
N22 C22 C21 116.3(2) . . ?
C23 C22 C21 120.4(2) . . ?
C22 C23 C24 118.5(2) . . ?
C25 C24 C23 119.8(2) . . ?
C24 C25 C26 118.1(2) . . ?
N22 C26 N27 114.1(2) . . ?
N22 C26 C25 122.6(2) . . ?
N27 C26 C25 123.2(2) . . ?
C28 N27 C26 127.4(2) . . ?
O28 C28 N27 122.3(2) . . ?
O28 C28 C29 122.0(2) . . ?
N27 C28 C29 115.6(2) . . ?
C30A C29 C30C 110.5(3) . . ?
C30A C29 C30B 109.7(2) . . ?
C30C C29 C30B 108.7(2) . . ?
C30A C29 C28 107.9(2) . . ?
C30C C29 C28 111.7(2) . . ?
C30B C29 C28 108.1(2) . . ?
O8 C8 N7 121.6(3) . . ?
O8 C8 C9 121.8(3) . . ?
N7 C8 C9 116.6(3) . . ?

loop_
_geom_bond_atom_site_label_1
_geom_bond_atom_site_label_2
_geom_bond_distance
_geom_bond_site_symmetry_2
_geom_bond_publ_flag
Cu N1 2.135(2) . ?
Cu N2 2.192(2) . ?
Cu Cl1 2.2244(6) . ?
Cu N22 2.425(2) . ?
N1 C1 1.469(3) . ?
N1 C21 1.476(3) . ?
N1 C11 1.480(3) . ?
C1 C2 1.506(4) . ?
N2 C2 1.340(3) . ?
N2 C6 1.352(3) . ?
C2 C3 1.383(4) . ?
C3 C4 1.381(4) . ?
C4 C5 1.376(5) . ?
C5 C6 1.392(4) . ?
C6 N7 1.396(4) . ?
N7 C8 1.373(3) . ?
O8 C8 1.214(4) . ?
C9 C10C 1.520(5) . ?
C9 C8 1.526(4) . ?
C9 C10A 1.529(5) . ?
C9 C10B 1.541(4) . ?
C11 C12 1.506(4) . ?
C12 N12 1.340(3) . ?
C12 C13 1.383(4) . ?
N12 C16 1.337(3) . ?
C13 C14 1.379(5) . ?
C14 C15 1.372(4) . ?
C15 C16 1.405(4) . ?
C16 N17 1.389(3) . ?
N17 C18 1.382(3) . ?
O18 C18 1.210(4) . ?
C18 C19 1.522(4) . ?
C19 C20C 1.524(4) . ?
C19 C20A 1.527(5) . ?
C19 C20B 1.534(4) . ?
C21 C22 1.512(3) . ?
N22 C26 1.341(3) . ?
N22 C22 1.347(3) . ?
C22 C23 1.373(4) . ?
C23 C24 1.385(4) . ?
C24 C25 1.373(4) . ?
C25 C26 1.403(4) . ?
C26 N27 1.396(3) . ?
N27 C28 1.382(3) . ?
O28 C28 1.217(3) . ?
C28 C29 1.540(4) . ?
C29 C30A 1.525(4) . ?
C29 C30C 1.533(4) . ?
C29 C30B 1.534(4) . ?
